data_2227405
loop_
_publ_author_name
'Wang, Hai-Quan'
'Chen, Wang-Zhong'
'Chen, Wen-Hua'
'Xi, Bao-Min'

_publ_section_title
;
 2-(5-Bromopentyl)-4-chloro-5-[2-(4-methoxyphenyl)ethylamino]pyridazin-3(2<i>H</i>)-one
;
_journal_coeditor_code EZ2210
_journal_issue 9
_journal_name_full 'Acta Crystallographica Section E'
_journal_page_first o2215
_journal_paper_doi 10.1107/S1600536810030102
_journal_volume 66
_journal_year 2010
_chemical_formula_iupac 'C18 H23 Br Cl N3 O2'
_chemical_formula_moiety 'C18 H23 Br Cl N3 O2'
_chemical_formula_sum 'C18 H23 Br Cl N3 O2'
_chemical_formula_weight 428.75
_chemical_name_systematic
;
2-(5-Bromopentyl)-4-chloro-5-[2-(4-methoxyphenyl)ethylamino]pyridazin-
3(2<i>H</i>)-one
;
_space_group_IT_number 2
_symmetry_cell_setting triclinic
_symmetry_space_group_name_Hall '-P 1'
_symmetry_space_group_name_H-M 'P -1'
_atom_sites_solution_hydrogens geom
_atom_sites_solution_primary direct
_atom_sites_solution_secondary difmap
_cell_angle_alpha 94.803(2)
_cell_angle_beta 96.380(2)
_cell_angle_gamma 91.035(2)
_cell_formula_units_Z 4
_cell_length_a 9.7728(14)
_cell_length_b 12.6178(19)
_cell_length_c 15.500(2)
_cell_measurement_reflns_used 16062
_cell_measurement_temperature 110(2)
_cell_measurement_theta_max 27.08
_cell_measurement_theta_min 3.0
_cell_volume 1892.1(5)
_computing_cell_refinement 'CrystalClear (Rigaku/MSC, 2001)'
_computing_data_collection 'CrystalClear (Rigaku/MSC, 2001)'
_computing_data_reduction 'CrystalStructure (Rigaku/MSC, 2004)'
_computing_molecular_graphics 'ORTEPII (Johnson, 1976)'
_computing_publication_material 'SHELXL97 (Sheldrick, 2008)'
_computing_structure_refinement 'SHELXL97 (Sheldrick, 2008)'
_computing_structure_solution 'SHELXS97 (Sheldrick, 2008)'
_diffrn_ambient_temperature 110(2)
_diffrn_measured_fraction_theta_full 0.974
_diffrn_measured_fraction_theta_max 0.974
_diffrn_measurement_device_type 'Rigaku Mercury'
_diffrn_measurement_method \w
_diffrn_radiation_monochromator graphite
_diffrn_radiation_source 'fine-focus sealed tube'
_diffrn_radiation_type MoK\a
_diffrn_radiation_wavelength 0.71073
_diffrn_reflns_av_R_equivalents 0.0356
_diffrn_reflns_av_sigmaI/netI 0.0545
_diffrn_reflns_limit_h_max 12
_diffrn_reflns_limit_h_min -12
_diffrn_reflns_limit_k_max 16
_diffrn_reflns_limit_k_min -16
_diffrn_reflns_limit_l_max 19
_diffrn_reflns_limit_l_min -19
_diffrn_reflns_number 15893
_diffrn_reflns_theta_full 27.08
_diffrn_reflns_theta_max 27.08
_diffrn_reflns_theta_min 1.62
_diffrn_standards_decay_% 0
_diffrn_standards_interval_count 0
_diffrn_standards_interval_time 0
_diffrn_standards_number 0
_exptl_absorpt_coefficient_mu 2.330
_exptl_absorpt_correction_T_max 0.9751
_exptl_absorpt_correction_T_min 0.9325
_exptl_absorpt_correction_type multi-scan
_exptl_absorpt_process_details '(REQAB; Jacobson, 1998)'
_exptl_crystal_colour colorless
_exptl_crystal_density_diffrn 1.505
_exptl_crystal_density_method 'not measured'
_exptl_crystal_description Flake
_exptl_crystal_F_000 880
_exptl_crystal_size_max 0.35
_exptl_crystal_size_mid 0.15
_exptl_crystal_size_min 0.1
_refine_diff_density_max 1.386
_refine_diff_density_min -0.880
_refine_ls_extinction_method none
_refine_ls_goodness_of_fit_ref 0.988
_refine_ls_hydrogen_treatment constr
_refine_ls_matrix_type full
_refine_ls_number_parameters 453
_refine_ls_number_reflns 8131
_refine_ls_number_restraints 0
_refine_ls_restrained_S_all 0.988
_refine_ls_R_factor_all 0.0635
_refine_ls_R_factor_gt 0.0444
_refine_ls_shift/su_max 0.001
_refine_ls_shift/su_mean 0.000
_refine_ls_structure_factor_coef Fsqd
_refine_ls_weighting_details 'calc w=1/[\s^2^(Fo^2^)+(0.1000P)^2^+0.0000P] where P=(Fo^2^+2Fc^2^)/3'
_refine_ls_weighting_scheme calc
_refine_ls_wR_factor_gt 0.1236
_refine_ls_wR_factor_ref 0.1434
_reflns_number_gt 6225
_reflns_number_total 8131
_reflns_threshold_expression I>2sigma(I)
_cod_data_source_file ez2210.cif
_cod_data_source_block I
_cod_original_sg_symbol_Hall '-p 1'
_cod_database_code 2227405
_cod_database_fobs_code 2227405

loop_
_symmetry_equiv_pos_as_xyz
'x, y, z'
'-x, -y, -z'

loop_
_atom_site_type_symbol
_atom_site_label
_atom_site_fract_x
_atom_site_fract_y
_atom_site_fract_z
_atom_site_U_iso_or_equiv
_atom_site_adp_type
_atom_site_calc_flag
_atom_site_refinement_flags
_atom_site_occupancy
_atom_site_disorder_assembly
_atom_site_disorder_group
Br Br1 0.30298(4) 0.50393(3) 0.45799(2) 0.02925(12) Uani d . 1 . .
Cl Cl1 0.17837(8) 0.99896(6) -0.02591(5) 0.02143(18) Uani d . 1 . .
O O1 0.2247(2) 0.80242(16) 0.06417(15) 0.0224(5) Uani d . 1 . .
O O2 0.9083(2) 1.48186(17) 0.40044(15) 0.0226(5) Uani d . 1 . .
C C8 0.4160(3) 1.0519(2) 0.0756(2) 0.0163(6) Uani d . 1 . .
C C12 0.5870(3) 1.3402(2) 0.2271(2) 0.0177(6) Uani d . 1 . .
N N3 0.4189(3) 1.14797(19) 0.04352(18) 0.0184(5) Uani d . 1 . .
H H3 0.3616 1.1592 -0.0026 0.022 Uiso calc R 1 . .
N N2 0.5283(3) 0.9306(2) 0.17251(18) 0.0200(6) Uani d . 1 . .
N N1 0.4273(3) 0.85810(19) 0.14458(17) 0.0185(6) Uani d . 1 . .
C C6 0.3153(3) 0.8731(2) 0.0839(2) 0.0179(6) Uani d . 1 . .
C C1 0.3895(4) 0.4850(2) 0.3507(2) 0.0221(7) Uani d . 1 . .
H H1A 0.4903 0.4804 0.3651 0.027 Uiso calc R 1 . .
H H1B 0.3552 0.4173 0.3177 0.027 Uiso calc R 1 . .
C C15 0.8034(3) 1.4410(2) 0.3407(2) 0.0183(6) Uani d . 1 . .
C C9 0.5230(3) 1.0221(2) 0.1399(2) 0.0183(6) Uani d . 1 . .
H H9 0.5947 1.0730 0.1599 0.022 Uiso calc R 1 . .
C C17 0.6400(3) 1.4397(2) 0.2130(2) 0.0182(6) Uani d . 1 . .
H H17 0.6026 1.4736 0.1636 0.022 Uiso calc R 1 . .
C C10 0.5136(3) 1.2340(2) 0.0825(2) 0.0195(6) Uani d . 1 . .
H H10A 0.5181 1.2886 0.0406 0.023 Uiso calc R 1 . .
H H10B 0.6069 1.2055 0.0941 0.023 Uiso calc R 1 . .
C C16 0.7462(3) 1.4910(2) 0.2694(2) 0.0181(6) Uani d . 1 . .
H H16 0.7791 1.5596 0.2591 0.022 Uiso calc R 1 . .
C C7 0.3153(3) 0.9743(2) 0.0495(2) 0.0167(6) Uani d . 1 . .
C C14 0.7528(3) 1.3408(2) 0.3553(2) 0.0214(7) Uani d . 1 . .
H H14 0.7913 1.3063 0.4042 0.026 Uiso calc R 1 . .
C C4 0.3957(4) 0.7748(3) 0.2796(2) 0.0288(8) Uani d . 1 . .
H H4A 0.2954 0.7865 0.2757 0.035 Uiso calc R 1 . .
H H4B 0.4434 0.8396 0.3102 0.035 Uiso calc R 1 . .
C C13 0.6468(3) 1.2917(2) 0.2989(2) 0.0210(7) Uani d . 1 . .
H H13 0.6140 1.2231 0.3093 0.025 Uiso calc R 1 . .
C C2 0.3588(3) 0.5764(2) 0.2945(2) 0.0219(7) Uani d . 1 . .
H H2A 0.3890 0.5579 0.2363 0.026 Uiso calc R 1 . .
H H2B 0.2581 0.5862 0.2864 0.026 Uiso calc R 1 . .
C C3 0.4294(4) 0.6802(3) 0.3332(2) 0.0296(8) Uani d . 1 . .
H H3A 0.5303 0.6708 0.3391 0.035 Uiso calc R 1 . .
H H3B 0.4023 0.6967 0.3924 0.035 Uiso calc R 1 . .
C C11 0.4702(3) 1.2862(2) 0.1676(2) 0.0208(7) Uani d . 1 . .
H H11A 0.3995 1.3392 0.1536 0.025 Uiso calc R 1 . .
H H11B 0.4274 1.2311 0.1987 0.025 Uiso calc R 1 . .
C C18 0.9452(4) 1.5921(2) 0.4003(2) 0.0251(7) Uani d . 1 . .
H H18A 0.9844 1.6039 0.3463 0.038 Uiso calc R 1 . .
H H18B 1.0135 1.6131 0.4503 0.038 Uiso calc R 1 . .
H H18C 0.8630 1.6348 0.4043 0.038 Uiso calc R 1 . .
C C5 0.4380(4) 0.7591(2) 0.1882(2) 0.0225(7) Uani d . 1 . .
H H5A 0.5341 0.7350 0.1912 0.027 Uiso calc R 1 . .
H H5B 0.3781 0.7031 0.1538 0.027 Uiso calc R 1 . .
Br Br2 1.17053(4) -0.11846(3) 0.48534(2) 0.03305(12) Uani d . 1 . .
Cl Cl2 1.32193(8) 0.51689(6) 1.02756(5) 0.02196(18) Uani d . 1 . .
O O3 1.2740(2) 0.29549(18) 0.94660(16) 0.0257(5) Uani d . 1 . .
N N6 1.0840(3) 0.64087(19) 0.95016(17) 0.0178(5) Uani d . 1 . .
H H6 1.1411 0.6650 0.9957 0.021 Uiso calc R 1 . .
N N4 1.0735(3) 0.32485(19) 0.86383(18) 0.0185(6) Uani d . 1 . .
N N5 0.9745(3) 0.3881(2) 0.83069(18) 0.0197(6) Uani d . 1 . .
O O4 0.6028(2) 0.9151(2) 0.60480(17) 0.0309(6) Uani d . 1 . .
C C35 0.8609(3) 0.8865(2) 0.7875(2) 0.0195(6) Uani d . 1 . .
H H35 0.8914 0.9247 0.8419 0.023 Uiso calc R 1 . .
C C26 1.1866(3) 0.4692(2) 0.9527(2) 0.0162(6) Uani d . 1 . .
C C25 1.0874(3) 0.5372(2) 0.9223(2) 0.0161(6) Uani d . 1 . .
C C27 1.1857(3) 0.3584(2) 0.9229(2) 0.0193(6) Uani d . 1 . .
C C20 1.1627(4) 0.0353(3) 0.6350(2) 0.0250(7) Uani d . 1 . .
H H20A 1.1397 0.0879 0.5920 0.030 Uiso calc R 1 . .
H H20B 1.2642 0.0338 0.6471 0.030 Uiso calc R 1 . .
C C24 0.9815(3) 0.4878(2) 0.8582(2) 0.0173(6) Uani d . 1 . .
H H24 0.9117 0.5320 0.8346 0.021 Uiso calc R 1 . .
C C34 0.7561(3) 0.9263(3) 0.7332(2) 0.0228(7) Uani d . 1 . .
H H34 0.7160 0.9917 0.7502 0.027 Uiso calc R 1 . .
C C28 0.9910(3) 0.7150(2) 0.9092(2) 0.0184(6) Uani d . 1 . .
H H28A 0.9869 0.7797 0.9495 0.022 Uiso calc R 1 . .
H H28B 0.8973 0.6821 0.8980 0.022 Uiso calc R 1 . .
C C32 0.7701(4) 0.7760(3) 0.6286(2) 0.0252(7) Uani d . 1 . .
H H32 0.7400 0.7382 0.5740 0.030 Uiso calc R 1 . .
C C31 0.8749(4) 0.7375(2) 0.6842(2) 0.0230(7) Uani d . 1 . .
H H31 0.9154 0.6723 0.6672 0.028 Uiso calc R 1 . .
C C29 1.0361(3) 0.7468(2) 0.8230(2) 0.0206(7) Uani d . 1 . .
H H29A 1.1123 0.8005 0.8360 0.025 Uiso calc R 1 . .
H H29B 1.0721 0.6835 0.7917 0.025 Uiso calc R 1 . .
C C30 0.9227(3) 0.7915(2) 0.7640(2) 0.0188(6) Uani d . 1 . .
C C33 0.7092(3) 0.8711(3) 0.6540(2) 0.0221(7) Uani d . 1 . .
C C23 1.0566(3) 0.2119(2) 0.8319(2) 0.0213(7) Uani d . 1 . .
H H23A 0.9571 0.1942 0.8172 0.026 Uiso calc R 1 . .
H H23B 1.0922 0.1681 0.8791 0.026 Uiso calc R 1 . .
C C22 1.1304(3) 0.1835(2) 0.7524(2) 0.0230(7) Uani d . 1 . .
H H22A 1.2309 0.1954 0.7679 0.028 Uiso calc R 1 . .
H H22B 1.0997 0.2302 0.7062 0.028 Uiso calc R 1 . .
C C21 1.1006(4) 0.0676(2) 0.7185(2) 0.0239(7) Uani d . 1 . .
H H21A 1.1370 0.0215 0.7639 0.029 Uiso calc R 1 . .
H H21B 0.9996 0.0551 0.7081 0.029 Uiso calc R 1 . .
C C36 0.5565(4) 0.8604(4) 0.5224(3) 0.0427(10) Uani d . 1 . .
H H36A 0.6336 0.8535 0.4871 0.064 Uiso calc R 1 . .
H H36B 0.4835 0.9006 0.4924 0.064 Uiso calc R 1 . .
H H36C 0.5205 0.7895 0.5309 0.064 Uiso calc R 1 . .
C C19 1.1062(4) -0.0739(3) 0.5981(2) 0.0277(8) Uani d . 1 . .
H H19A 1.0043 -0.0731 0.5909 0.033 Uiso calc R 1 . .
H H19B 1.1346 -0.1266 0.6400 0.033 Uiso calc R 1 . .

loop_
_atom_site_aniso_label
_atom_site_aniso_U_11
_atom_site_aniso_U_22
_atom_site_aniso_U_33
_atom_site_aniso_U_12
_atom_site_aniso_U_13
_atom_site_aniso_U_23
Br1 0.0390(2) 0.02394(19) 0.0274(2) 0.00207(15) 0.01438(16) 0.00288(14)
Cl1 0.0201(4) 0.0170(4) 0.0258(4) -0.0022(3) -0.0048(3) 0.0038(3)
O1 0.0244(12) 0.0140(10) 0.0280(13) -0.0066(9) 0.0003(10) 0.0017(9)
O2 0.0269(12) 0.0156(11) 0.0238(12) -0.0014(9) -0.0033(10) 0.0020(9)
C8 0.0176(15) 0.0124(13) 0.0188(16) -0.0003(11) 0.0027(12) 0.0010(11)
C12 0.0166(15) 0.0138(14) 0.0234(17) 0.0001(12) 0.0074(12) -0.0008(12)
N3 0.0205(13) 0.0117(12) 0.0216(14) -0.0044(10) -0.0034(11) 0.0018(10)
N2 0.0210(14) 0.0133(12) 0.0248(15) -0.0009(10) -0.0001(11) 0.0011(11)
N1 0.0232(14) 0.0107(12) 0.0211(14) -0.0032(10) -0.0001(11) 0.0032(10)
C6 0.0190(15) 0.0123(14) 0.0232(17) 0.0008(12) 0.0063(12) 0.0004(12)
C1 0.0311(18) 0.0130(14) 0.0247(18) 0.0022(13) 0.0132(14) 0.0020(12)
C15 0.0219(16) 0.0167(14) 0.0163(16) 0.0030(12) 0.0029(12) -0.0006(12)
C9 0.0207(15) 0.0109(13) 0.0224(17) -0.0009(12) -0.0002(13) 0.0004(12)
C17 0.0198(15) 0.0161(14) 0.0191(16) 0.0008(12) 0.0018(12) 0.0049(12)
C10 0.0235(16) 0.0107(13) 0.0234(17) -0.0046(12) 0.0007(13) 0.0000(12)
C16 0.0203(15) 0.0131(14) 0.0219(17) -0.0002(12) 0.0056(12) 0.0032(12)
C7 0.0178(15) 0.0138(14) 0.0183(16) 0.0003(12) 0.0013(12) 0.0013(12)
C14 0.0259(17) 0.0153(15) 0.0237(17) 0.0067(13) 0.0033(13) 0.0043(13)
C4 0.047(2) 0.0127(15) 0.0263(19) 0.0006(15) 0.0004(16) 0.0043(13)
C13 0.0306(18) 0.0107(13) 0.0219(17) -0.0010(12) 0.0055(13) 0.0004(12)
C2 0.0279(17) 0.0167(15) 0.0203(17) 0.0012(13) -0.0022(13) 0.0029(12)
C3 0.045(2) 0.0172(16) 0.0253(19) -0.0039(15) -0.0041(16) 0.0031(14)
C11 0.0222(16) 0.0177(15) 0.0220(17) -0.0038(12) 0.0031(13) -0.0015(13)
C18 0.0314(18) 0.0172(15) 0.0258(18) -0.0032(13) -0.0012(14) 0.0032(13)
C5 0.0297(18) 0.0112(14) 0.0270(18) -0.0007(12) 0.0016(14) 0.0055(12)
Br2 0.0400(2) 0.0281(2) 0.0312(2) 0.00742(16) 0.00531(16) 0.00060(15)
Cl2 0.0204(4) 0.0195(4) 0.0244(4) -0.0012(3) -0.0046(3) 0.0026(3)
O3 0.0289(13) 0.0178(11) 0.0300(14) 0.0055(10) -0.0025(10) 0.0075(10)
N6 0.0200(13) 0.0139(12) 0.0179(14) -0.0004(10) -0.0042(10) 0.0011(10)
N4 0.0208(13) 0.0114(12) 0.0233(15) 0.0018(10) 0.0018(11) 0.0027(10)
N5 0.0212(14) 0.0158(12) 0.0221(14) 0.0003(10) 0.0000(11) 0.0051(11)
O4 0.0274(13) 0.0332(14) 0.0315(14) 0.0042(11) -0.0053(11) 0.0107(11)
C35 0.0220(16) 0.0149(14) 0.0215(17) -0.0038(12) 0.0020(13) 0.0023(12)
C26 0.0169(15) 0.0146(14) 0.0172(15) -0.0004(11) 0.0014(12) 0.0026(12)
C25 0.0165(15) 0.0132(14) 0.0193(16) 0.0000(11) 0.0030(12) 0.0029(12)
C27 0.0249(17) 0.0180(15) 0.0156(16) -0.0024(13) 0.0038(13) 0.0047(12)
C20 0.0243(17) 0.0181(16) 0.032(2) 0.0003(13) 0.0035(14) 0.0002(14)
C24 0.0201(15) 0.0121(13) 0.0195(16) 0.0002(11) 0.0006(12) 0.0020(12)
C34 0.0232(17) 0.0175(15) 0.0289(19) 0.0015(13) 0.0056(14) 0.0052(13)
C28 0.0208(16) 0.0140(14) 0.0207(17) 0.0022(12) 0.0020(13) 0.0034(12)
C32 0.0319(19) 0.0201(16) 0.0229(18) -0.0042(14) -0.0013(14) 0.0042(13)
C31 0.0310(18) 0.0143(14) 0.0237(17) -0.0011(13) 0.0025(14) 0.0020(13)
C29 0.0225(16) 0.0173(15) 0.0229(17) 0.0015(12) 0.0032(13) 0.0051(12)
C30 0.0222(16) 0.0121(14) 0.0230(17) -0.0017(12) 0.0060(13) 0.0027(12)
C33 0.0184(16) 0.0223(16) 0.0262(18) -0.0035(13) -0.0010(13) 0.0103(13)
C23 0.0265(17) 0.0109(14) 0.0262(18) -0.0031(12) 0.0015(14) 0.0028(12)
C22 0.0264(17) 0.0132(14) 0.0300(19) -0.0048(13) 0.0068(14) 0.0020(13)
C21 0.0301(18) 0.0122(14) 0.0293(19) -0.0029(13) 0.0032(14) 0.0021(13)
C36 0.033(2) 0.055(3) 0.038(2) -0.0014(19) -0.0101(18) 0.008(2)
C19 0.038(2) 0.0203(16) 0.0257(19) -0.0001(14) 0.0077(15) 0.0003(14)

loop_
_atom_type_symbol
_atom_type_description
_atom_type_scat_dispersion_real
_atom_type_scat_dispersion_imag
_atom_type_scat_source
C C 0.0033 0.0016 'International Tables Vol C Tables 4.2.6.8 and 6.1.1.4'
H H 0.0000 0.0000 'International Tables Vol C Tables 4.2.6.8 and 6.1.1.4'
N N 0.0061 0.0033 'International Tables Vol C Tables 4.2.6.8 and 6.1.1.4'
O O 0.0106 0.0060 'International Tables Vol C Tables 4.2.6.8 and 6.1.1.4'
Cl Cl 0.1484 0.1585 'International Tables Vol C Tables 4.2.6.8 and 6.1.1.4'
Br Br -0.2901 2.4595 'International Tables Vol C Tables 4.2.6.8 and 6.1.1.4'

loop_
_geom_angle_atom_site_label_1
_geom_angle_atom_site_label_2
_geom_angle_atom_site_label_3
_geom_angle_site_symmetry_1
_geom_angle_site_symmetry_3
_geom_angle
_geom_angle_publ_flag
C15 O2 C18 . . 117.8(2) ?
N3 C8 C7 . . 124.2(3) ?
N3 C8 C9 . . 121.2(3) ?
C7 C8 C9 . . 114.6(3) ?
C13 C12 C17 . . 117.5(3) ?
C13 C12 C11 . . 120.6(3) ?
C17 C12 C11 . . 121.9(3) ?
C8 N3 C10 . . 122.4(3) ?
C8 N3 H3 . . 118.8 ?
C10 N3 H3 . . 118.8 ?
C9 N2 N1 . . 118.1(3) ?
N2 N1 C6 . . 125.4(2) ?
N2 N1 C5 . . 114.3(3) ?
C6 N1 C5 . . 120.3(2) ?
O1 C6 N1 . . 120.7(3) ?
O1 C6 C7 . . 125.1(3) ?
N1 C6 C7 . . 114.3(3) ?
C2 C1 Br1 . . 111.3(2) ?
C2 C1 H1A . . 109.4 ?
Br1 C1 H1A . . 109.4 ?
C2 C1 H1B . . 109.4 ?
Br1 C1 H1B . . 109.4 ?
H1A C1 H1B . . 108.0 ?
O2 C15 C16 . . 125.3(3) ?
O2 C15 C14 . . 115.1(3) ?
C16 C15 C14 . . 119.5(3) ?
N2 C9 C8 . . 124.6(3) ?
N2 C9 H9 . . 117.7 ?
C8 C9 H9 . . 117.7 ?
C16 C17 C12 . . 121.9(3) ?
C16 C17 H17 . . 119.0 ?
C12 C17 H17 . . 119.0 ?
N3 C10 C11 . . 112.6(3) ?
N3 C10 H10A . . 109.1 ?
C11 C10 H10A . . 109.1 ?
N3 C10 H10B . . 109.1 ?
C11 C10 H10B . . 109.1 ?
H10A C10 H10B . . 107.8 ?
C15 C16 C17 . . 119.3(3) ?
C15 C16 H16 . . 120.3 ?
C17 C16 H16 . . 120.3 ?
C8 C7 C6 . . 123.1(3) ?
C8 C7 Cl1 . . 120.1(2) ?
C6 C7 Cl1 . . 116.8(2) ?
C13 C14 C15 . . 120.1(3) ?
C13 C14 H14 . . 119.9 ?
C15 C14 H14 . . 119.9 ?
C5 C4 C3 . . 113.0(3) ?
C5 C4 H4A . . 109.0 ?
C3 C4 H4A . . 109.0 ?
C5 C4 H4B . . 109.0 ?
C3 C4 H4B . . 109.0 ?
H4A C4 H4B . . 107.8 ?
C14 C13 C12 . . 121.6(3) ?
C14 C13 H13 . . 119.2 ?
C12 C13 H13 . . 119.2 ?
C3 C2 C1 . . 113.0(3) ?
C3 C2 H2A . . 109.0 ?
C1 C2 H2A . . 109.0 ?
C3 C2 H2B . . 109.0 ?
C1 C2 H2B . . 109.0 ?
H2A C2 H2B . . 107.8 ?
C2 C3 C4 . . 114.1(3) ?
C2 C3 H3A . . 108.7 ?
C4 C3 H3A . . 108.7 ?
C2 C3 H3B . . 108.7 ?
C4 C3 H3B . . 108.7 ?
H3A C3 H3B . . 107.6 ?
C12 C11 C10 . . 113.7(3) ?
C12 C11 H11A . . 108.8 ?
C10 C11 H11A . . 108.8 ?
C12 C11 H11B . . 108.8 ?
C10 C11 H11B . . 108.8 ?
H11A C11 H11B . . 107.7 ?
O2 C18 H18A . . 109.5 ?
O2 C18 H18B . . 109.5 ?
H18A C18 H18B . . 109.5 ?
O2 C18 H18C . . 109.5 ?
H18A C18 H18C . . 109.5 ?
H18B C18 H18C . . 109.5 ?
N1 C5 C4 . . 111.2(3) ?
N1 C5 H5A . . 109.4 ?
C4 C5 H5A . . 109.4 ?
N1 C5 H5B . . 109.4 ?
C4 C5 H5B . . 109.4 ?
H5A C5 H5B . . 108.0 ?
C25 N6 C28 . . 123.6(3) ?
C25 N6 H6 . . 118.2 ?
C28 N6 H6 . . 118.2 ?
N5 N4 C27 . . 125.5(3) ?
N5 N4 C23 . . 114.9(3) ?
C27 N4 C23 . . 119.6(3) ?
C24 N5 N4 . . 117.8(3) ?
C33 O4 C36 . . 116.8(3) ?
C34 C35 C30 . . 121.2(3) ?
C34 C35 H35 . . 119.4 ?
C30 C35 H35 . . 119.4 ?
C25 C26 C27 . . 122.8(3) ?
C25 C26 Cl2 . . 120.1(2) ?
C27 C26 Cl2 . . 117.1(2) ?
N6 C25 C26 . . 124.2(3) ?
N6 C25 C24 . . 121.2(3) ?
C26 C25 C24 . . 114.6(3) ?
O3 C27 N4 . . 120.8(3) ?
O3 C27 C26 . . 124.9(3) ?
N4 C27 C26 . . 114.3(3) ?
C19 C20 C21 . . 109.5(3) ?
C19 C20 H20A . . 109.8 ?
C21 C20 H20A . . 109.8 ?
C19 C20 H20B . . 109.8 ?
C21 C20 H20B . . 109.8 ?
H20A C20 H20B . . 108.2 ?
N5 C24 C25 . . 125.0(3) ?
N5 C24 H24 . . 117.5 ?
C25 C24 H24 . . 117.5 ?
C35 C34 C33 . . 120.3(3) ?
C35 C34 H34 . . 119.9 ?
C33 C34 H34 . . 119.9 ?
N6 C28 C29 . . 112.3(3) ?
N6 C28 H28A . . 109.1 ?
C29 C28 H28A . . 109.1 ?
N6 C28 H28B . . 109.1 ?
C29 C28 H28B . . 109.1 ?
H28A C28 H28B . . 107.9 ?
C31 C32 C33 . . 119.1(3) ?
C31 C32 H32 . . 120.5 ?
C33 C32 H32 . . 120.5 ?
C32 C31 C30 . . 122.0(3) ?
C32 C31 H31 . . 119.0 ?
C30 C31 H31 . . 119.0 ?
C30 C29 C28 . . 113.9(3) ?
C30 C29 H29A . . 108.8 ?
C28 C29 H29A . . 108.8 ?
C30 C29 H29B . . 108.8 ?
C28 C29 H29B . . 108.8 ?
H29A C29 H29B . . 107.7 ?
C31 C30 C35 . . 117.8(3) ?
C31 C30 C29 . . 120.5(3) ?
C35 C30 C29 . . 121.7(3) ?
O4 C33 C34 . . 116.5(3) ?
O4 C33 C32 . . 123.8(3) ?
C34 C33 C32 . . 119.7(3) ?
N4 C23 C22 . . 113.1(2) ?
N4 C23 H23A . . 109.0 ?
C22 C23 H23A . . 109.0 ?
N4 C23 H23B . . 109.0 ?
C22 C23 H23B . . 109.0 ?
H23A C23 H23B . . 107.8 ?
C23 C22 C21 . . 110.6(3) ?
C23 C22 H22A . . 109.5 ?
C21 C22 H22A . . 109.5 ?
C23 C22 H22B . . 109.5 ?
C21 C22 H22B . . 109.5 ?
H22A C22 H22B . . 108.1 ?
C20 C21 C22 . . 113.7(3) ?
C20 C21 H21A . . 108.8 ?
C22 C21 H21A . . 108.8 ?
C20 C21 H21B . . 108.8 ?
C22 C21 H21B . . 108.8 ?
H21A C21 H21B . . 107.7 ?
O4 C36 H36A . . 109.5 ?
O4 C36 H36B . . 109.5 ?
H36A C36 H36B . . 109.5 ?
O4 C36 H36C . . 109.5 ?
H36A C36 H36C . . 109.5 ?
H36B C36 H36C . . 109.5 ?
C20 C19 Br2 . . 112.5(2) ?
C20 C19 H19A . . 109.1 ?
Br2 C19 H19A . . 109.1 ?
C20 C19 H19B . . 109.1 ?
Br2 C19 H19B . . 109.1 ?
H19A C19 H19B . . 107.8 ?

loop_
_geom_bond_atom_site_label_1
_geom_bond_atom_site_label_2
_geom_bond_site_symmetry_2
_geom_bond_distance
_geom_bond_publ_flag
Br1 C1 . 1.947(3) ?
Cl1 C7 . 1.728(3) ?
O1 C6 . 1.240(4) ?
O2 C15 . 1.365(4) ?
O2 C18 . 1.431(4) ?
C8 N3 . 1.350(4) ?
C8 C7 . 1.378(4) ?
C8 C9 . 1.440(4) ?
C12 C13 . 1.392(5) ?
C12 C17 . 1.393(4) ?
C12 C11 . 1.501(4) ?
N3 C10 . 1.459(4) ?
N3 H3 . 0.8800 ?
N2 C9 . 1.297(4) ?
N2 N1 . 1.344(3) ?
N1 C6 . 1.388(4) ?
N1 C5 . 1.470(4) ?
C6 C7 . 1.425(4) ?
C1 C2 . 1.517(4) ?
C1 H1A . 0.9900 ?
C1 H1B . 0.9900 ?
C15 C16 . 1.388(4) ?
C15 C14 . 1.394(4) ?
C9 H9 . 0.9500 ?
C17 C16 . 1.392(4) ?
C17 H17 . 0.9500 ?
C10 C11 . 1.530(4) ?
C10 H10A . 0.9900 ?
C10 H10B . 0.9900 ?
C16 H16 . 0.9500 ?
C14 C13 . 1.381(5) ?
C14 H14 . 0.9500 ?
C4 C5 . 1.518(5) ?
C4 C3 . 1.532(5) ?
C4 H4A . 0.9900 ?
C4 H4B . 0.9900 ?
C13 H13 . 0.9500 ?
C2 C3 . 1.515(4) ?
C2 H2A . 0.9900 ?
C2 H2B . 0.9900 ?
C3 H3A . 0.9900 ?
C3 H3B . 0.9900 ?
C11 H11A . 0.9900 ?
C11 H11B . 0.9900 ?
C18 H18A . 0.9800 ?
C18 H18B . 0.9800 ?
C18 H18C . 0.9800 ?
C5 H5A . 0.9900 ?
C5 H5B . 0.9900 ?
Br2 C19 . 1.964(3) ?
Cl2 C26 . 1.723(3) ?
O3 C27 . 1.230(4) ?
N6 C25 . 1.345(4) ?
N6 C28 . 1.451(4) ?
N6 H6 . 0.8800 ?
N4 N5 . 1.351(4) ?
N4 C27 . 1.383(4) ?
N4 C23 . 1.470(4) ?
N5 C24 . 1.293(4) ?
O4 C33 . 1.373(4) ?
O4 C36 . 1.423(5) ?
C35 C34 . 1.381(5) ?
C35 C30 . 1.391(4) ?
C35 H35 . 0.9500 ?
C26 C25 . 1.376(4) ?
C26 C27 . 1.436(4) ?
C25 C24 . 1.446(4) ?
C20 C19 . 1.518(4) ?
C20 C21 . 1.518(5) ?
C20 H20A . 0.9900 ?
C20 H20B . 0.9900 ?
C24 H24 . 0.9500 ?
C34 C33 . 1.387(5) ?
C34 H34 . 0.9500 ?
C28 C29 . 1.535(4) ?
C28 H28A . 0.9900 ?
C28 H28B . 0.9900 ?
C32 C31 . 1.386(5) ?
C32 C33 . 1.396(5) ?
C32 H32 . 0.9500 ?
C31 C30 . 1.390(5) ?
C31 H31 . 0.9500 ?
C29 C30 . 1.505(4) ?
C29 H29A . 0.9900 ?
C29 H29B . 0.9900 ?
C23 C22 . 1.517(5) ?
C23 H23A . 0.9900 ?
C23 H23B . 0.9900 ?
C22 C21 . 1.523(4) ?
C22 H22A . 0.9900 ?
C22 H22B . 0.9900 ?
C21 H21A . 0.9900 ?
C21 H21B . 0.9900 ?
C36 H36A . 0.9800 ?
C36 H36B . 0.9800 ?
C36 H36C . 0.9800 ?
C19 H19A . 0.9900 ?
C19 H19B . 0.9900 ?

loop_
_geom_hbond_atom_site_label_D
_geom_hbond_atom_site_label_H
_geom_hbond_atom_site_label_A
_geom_hbond_site_symmetry_A
_geom_hbond_distance_DH
_geom_hbond_distance_HA
_geom_hbond_distance_DA
_geom_hbond_angle_DHA
N3 H3 O3 1_464 0.88 2.11 2.796(3) 134.5
N6 H6 O1 1_656 0.88 2.06 2.815(3) 143.3

loop_
_geom_torsion_atom_site_label_1
_geom_torsion_atom_site_label_2
_geom_torsion_atom_site_label_3
_geom_torsion_atom_site_label_4
_geom_torsion_site_symmetry_1
_geom_torsion_site_symmetry_2
_geom_torsion_site_symmetry_3
_geom_torsion_site_symmetry_4
_geom_torsion
_geom_torsion_publ_flag
C7 C8 N3 C10 . . . . 169.7(3) ?
C9 C8 N3 C10 . . . . -11.8(4) ?
C9 N2 N1 C6 . . . . -0.8(4) ?
C9 N2 N1 C5 . . . . -177.0(3) ?
N2 N1 C6 O1 . . . . -177.7(3) ?
C5 N1 C6 O1 . . . . -1.7(4) ?
N2 N1 C6 C7 . . . . 1.5(4) ?
C5 N1 C6 C7 . . . . 177.5(3) ?
C18 O2 C15 C16 . . . . 12.9(4) ?
C18 O2 C15 C14 . . . . -167.0(3) ?
N1 N2 C9 C8 . . . . 0.0(5) ?
N3 C8 C9 N2 . . . . -178.7(3) ?
C7 C8 C9 N2 . . . . 0.0(5) ?
C13 C12 C17 C16 . . . . -1.7(4) ?
C11 C12 C17 C16 . . . . 178.4(3) ?
C8 N3 C10 C11 . . . . -74.9(4) ?
O2 C15 C16 C17 . . . . 179.4(3) ?
C14 C15 C16 C17 . . . . -0.7(4) ?
C12 C17 C16 C15 . . . . 1.4(5) ?
N3 C8 C7 C6 . . . . 179.4(3) ?
C9 C8 C7 C6 . . . . 0.8(4) ?
N3 C8 C7 Cl1 . . . . -2.5(4) ?
C9 C8 C7 Cl1 . . . . 178.9(2) ?
O1 C6 C7 C8 . . . . 177.7(3) ?
N1 C6 C7 C8 . . . . -1.5(4) ?
O1 C6 C7 Cl1 . . . . -0.4(4) ?
N1 C6 C7 Cl1 . . . . -179.6(2) ?
O2 C15 C14 C13 . . . . -179.8(3) ?
C16 C15 C14 C13 . . . . 0.3(5) ?
C15 C14 C13 C12 . . . . -0.6(5) ?
C17 C12 C13 C14 . . . . 1.3(5) ?
C11 C12 C13 C14 . . . . -178.8(3) ?
Br1 C1 C2 C3 . . . . 69.2(3) ?
C1 C2 C3 C4 . . . . -177.7(3) ?
C5 C4 C3 C2 . . . . -60.4(4) ?
C13 C12 C11 C10 . . . . -101.8(3) ?
C17 C12 C11 C10 . . . . 78.1(4) ?
N3 C10 C11 C12 . . . . 156.1(3) ?
N2 N1 C5 C4 . . . . 75.2(3) ?
C6 N1 C5 C4 . . . . -101.2(3) ?
C3 C4 C5 N1 . . . . -169.8(3) ?
C27 N4 N5 C24 . . . . -2.6(4) ?
C23 N4 N5 C24 . . . . 178.0(3) ?
C28 N6 C25 C26 . . . . 170.9(3) ?
C28 N6 C25 C24 . . . . -11.1(4) ?
C27 C26 C25 N6 . . . . 178.7(3) ?
Cl2 C26 C25 N6 . . . . -3.2(4) ?
C27 C26 C25 C24 . . . . 0.5(4) ?
Cl2 C26 C25 C24 . . . . 178.6(2) ?
N5 N4 C27 O3 . . . . -176.9(3) ?
C23 N4 C27 O3 . . . . 2.6(4) ?
N5 N4 C27 C26 . . . . 3.9(4) ?
C23 N4 C27 C26 . . . . -176.7(3) ?
C25 C26 C27 O3 . . . . 178.1(3) ?
Cl2 C26 C27 O3 . . . . -0.1(4) ?
C25 C26 C27 N4 . . . . -2.7(4) ?
Cl2 C26 C27 N4 . . . . 179.2(2) ?
N4 N5 C24 C25 . . . . -0.2(5) ?
N6 C25 C24 N5 . . . . -177.2(3) ?
C26 C25 C24 N5 . . . . 1.1(5) ?
C30 C35 C34 C33 . . . . 0.7(5) ?
C25 N6 C28 C29 . . . . -75.2(4) ?
C33 C32 C31 C30 . . . . -0.9(5) ?
N6 C28 C29 C30 . . . . 160.2(3) ?
C32 C31 C30 C35 . . . . 0.4(5) ?
C32 C31 C30 C29 . . . . 179.6(3) ?
C34 C35 C30 C31 . . . . -0.3(5) ?
C34 C35 C30 C29 . . . . -179.5(3) ?
C28 C29 C30 C31 . . . . -114.7(3) ?
C28 C29 C30 C35 . . . . 64.4(4) ?
C36 O4 C33 C34 . . . . 178.4(3) ?
C36 O4 C33 C32 . . . . -1.8(5) ?
C35 C34 C33 O4 . . . . 178.7(3) ?
C35 C34 C33 C32 . . . . -1.1(5) ?
C31 C32 C33 O4 . . . . -178.6(3) ?
C31 C32 C33 C34 . . . . 1.2(5) ?
N5 N4 C23 C22 . . . . 91.8(3) ?
C27 N4 C23 C22 . . . . -87.7(4) ?
N4 C23 C22 C21 . . . . -175.9(3) ?
C19 C20 C21 C22 . . . . -169.8(3) ?
C23 C22 C21 C20 . . . . 175.8(3) ?
C21 C20 C19 Br2 . . . . 175.9(2) ?
